data_1532747
loop_
_publ_author_name
'Levin, I.'
'Amos, T.G.'
'Toby, B.H.'
'Roth, R.S.'
'Vanderah, T.A.'
'Bell, S.M.'
'Farber, L.'

_publ_section_title
;
 Phase equilibria, crystal structures and dielectric anomaly in the (Ba Zr
 O3) - (Ca Zr O3) system
;
_journal_name_full 'Journal of Solid State Chemistry'
_journal_page_first 170
_journal_page_last 181
_journal_volume 175
_journal_year 2003
_chemical_formula_sum 'Ca O3 Zr'
_chemical_name_systematic 'Ca (Zr O3)'
_space_group_IT_number 62
_symmetry_space_group_name_Hall '-P 2n 2ac'
_symmetry_space_group_name_H-M 'P c m n'
_cell_angle_alpha 90
_cell_angle_beta 90
_cell_angle_gamma 90
_cell_formula_units_Z 4
_cell_length_a 5.58305
_cell_length_b 8.00703
_cell_length_c 5.75904
_cell_volume 257.450
_citation_journal_id_ASTM JSSCBI
_cod_data_source_file Levin_JSSCBI_2003_166.cif
_cod_data_source_block Ca1O3Zr1
_cod_original_cell_volume 257.4501
_cod_original_sg_symbol_Hall '-P 2ac 2n (z,y,-x)'
_cod_original_formula_sum 'Ca1 O3 Zr1'
_cod_database_code 1532747

loop_
_symmetry_equiv_pos_as_xyz
x,y,z
x+1/2,-y,-z+1/2
-x+1/2,-y+1/2,z+1/2
-x,y+1/2,-z
-x,-y,-z
-x-1/2,y,z-1/2
x-1/2,y-1/2,-z-1/2
x,-y-1/2,z

loop_
_atom_site_label
_atom_site_type_symbol
_atom_site_fract_x
_atom_site_fract_y
_atom_site_fract_z
_atom_site_occupancy
_atom_site_U_iso_or_equiv
O1 O-2 0.6044 0.25 -0.0401 1 0.0
O2 O-2 0.3024 0.0554 0.3 1 0.0
Ca1 Ca+2 0.0122 0.25 0.0495 1 0.0
Zr1 Zr+4 0 0 0.5 1 0.0
